data_7008553
loop_
_publ_author_name
'Barnes, Nicholas A.'
'Godfrey, Stephen M.'
'Halton, Ruth T. A.'
'Pritchard, Robin G.'

_publ_section_title
;
 A comparison of the solid state structures of the selenium(IV)
 compounds PhSeX3(X=Cl, Br).
;
_journal_issue 10
_journal_name_full 'Dalton transactions (Cambridge, England : 2003)'
_journal_page_first 1759
_journal_page_last 1761
_journal_paper_doi 10.1039/b504241k
_journal_year 2005
_chemical_formula_moiety 'C6 H5 Br3 Se'
_chemical_formula_sum 'C6 H5 Br3 Se'
_chemical_formula_weight 395.79
_chemical_name_common phenylseleniumtribromide
_chemical_name_systematic
;
?
;
_space_group_IT_number 15
_symmetry_cell_setting monoclinic
_symmetry_space_group_name_Hall '-C 2yc'
_symmetry_space_group_name_H-M 'C 1 2/c 1'
_atom_sites_solution_hydrogens geom
_atom_sites_solution_primary direct
_atom_sites_solution_secondary difmap
_audit_creation_method SHELXL-97
_cell_angle_alpha 90.00
_cell_angle_beta 111.13(2)
_cell_angle_gamma 90.00
_cell_formula_units_Z 8
_cell_length_a 11.206(2)
_cell_length_b 22.240(4)
_cell_length_c 8.083(2)
_cell_measurement_reflns_used 25
_cell_measurement_temperature 203(2)
_cell_measurement_theta_max 13.3
_cell_measurement_theta_min 9.1
_cell_volume 1879.0(7)
_computing_structure_refinement 'SHELXL-97 (Sheldrick, 1997)'
_computing_structure_solution 'SHELXS-97 (Sheldrick, 1990)'
_diffrn_ambient_temperature 203(2)
_diffrn_measured_fraction_theta_full 0.475
_diffrn_measured_fraction_theta_max 0.475
_diffrn_radiation_monochromator graphite
_diffrn_radiation_source 'fine-focus sealed tube'
_diffrn_radiation_type MoK\a
_diffrn_radiation_wavelength 0.71073
_diffrn_reflns_av_R_equivalents 0.0689
_diffrn_reflns_av_sigmaI/netI 0.0720
_diffrn_reflns_limit_h_max 13
_diffrn_reflns_limit_h_min 0
_diffrn_reflns_limit_k_max 26
_diffrn_reflns_limit_k_min -26
_diffrn_reflns_limit_l_max 8
_diffrn_reflns_limit_l_min -9
_diffrn_reflns_number 3357
_diffrn_reflns_theta_full 24.98
_diffrn_reflns_theta_max 24.98
_diffrn_reflns_theta_min 1.83
_exptl_absorpt_coefficient_mu 16.683
_exptl_absorpt_correction_T_max 0.1862
_exptl_absorpt_correction_T_min 0.0329
_exptl_absorpt_correction_type psi-scan
_exptl_absorpt_process_details
;
A. C. T. North, D. C. Phillips and F. S. Mathews, Acta. Crystallogr.
Sect A, 1968, 24, 351-359.
;
_exptl_crystal_colour orange
_exptl_crystal_density_diffrn 2.798
_exptl_crystal_density_method 'not measured'
_exptl_crystal_description needle
_exptl_crystal_F_000 1440
_exptl_crystal_size_max 0.25
_exptl_crystal_size_mid 0.15
_exptl_crystal_size_min 0.10
_refine_diff_density_max 1.963
_refine_diff_density_min -1.360
_refine_diff_density_rms 0.252
_refine_ls_extinction_method none
_refine_ls_goodness_of_fit_ref 1.027
_refine_ls_hydrogen_treatment mixed
_refine_ls_matrix_type full
_refine_ls_number_parameters 92
_refine_ls_number_reflns 1620
_refine_ls_number_restraints 0
_refine_ls_restrained_S_all 1.027
_refine_ls_R_factor_all 0.0646
_refine_ls_R_factor_gt 0.0461
_refine_ls_shift/su_max 0.000
_refine_ls_shift/su_mean 0.000
_refine_ls_structure_factor_coef Fsqd
_refine_ls_weighting_details 'w=1/[\s^2^(Fo^2^)+(0.0631P)^2^+0.0000P] where P=(Fo^2^+2Fc^2^)/3'
_refine_ls_weighting_scheme calc
_refine_ls_wR_factor_gt 0.1032
_refine_ls_wR_factor_ref 0.1104
_reflns_number_gt 1288
_reflns_number_total 1620
_reflns_threshold_expression >2sigma(I)
_cod_data_source_file b504241k.txt
_cod_data_source_block PhSeBr3
_cod_depositor_comments
;
The following automatic conversions were performed:
'_symmetry_cell_setting' value 'Monoclinic' changed to 'monoclinic'
according to '/home/saulius/struct/CIF-dictionaries/cif_core.dic'
dictionary named 'cif_core.dic' version 2.4.1 from 2010-06-29.

Automatic conversion script
Id: cif_fix_enum 1527 2010-12-29 10:47:43Z saulius 

The following automatic conversions were performed:

'_refine_ls_weighting_scheme' value 'calc
w=1/[\s^2^(Fo^2^)+(0.0631P)^2^+0.0000P] where P=(Fo^2^+2Fc^2^)/3' was
changed to 'calc'. New tag '_refine_ls_weighting_details' was
created. The value of the new tag was set to
'w=1/[\s^2^(Fo^2^)+(0.0631P)^2^+0.0000P] where P=(Fo^2^+2Fc^2^)/3'.

Automatic conversion script
Id: cif_fix_values 3143 2015-03-26 13:38:13Z robertas 
;
_cod_original_cell_volume 1878.9(7)
_cod_original_sg_symbol_H-M 'C 2/c'
_cod_database_code 7008553

loop_
_symmetry_equiv_pos_as_xyz
'x, y, z'
'-x, y, -z+1/2'
'x+1/2, y+1/2, z'
'-x+1/2, y+1/2, -z+1/2'
'-x, -y, -z'
'x, -y, z-1/2'
'-x+1/2, -y+1/2, -z'
'x+1/2, -y+1/2, z-1/2'

loop_
_atom_site_label
_atom_site_type_symbol
_atom_site_fract_x
_atom_site_fract_y
_atom_site_fract_z
_atom_site_U_iso_or_equiv
_atom_site_adp_type
_atom_site_occupancy
_atom_site_calc_flag
_atom_site_refinement_flags
_atom_site_disorder_assembly
_atom_site_disorder_group
Se1 Se 0.31741(8) 0.56104(4) 0.40864(10) 0.0168(3) Uani 1 d . . .
Br1 Br 0.17860(8) 0.58514(4) 0.55877(12) 0.0218(3) Uani 1 d . . .
Br2 Br 0.17752(8) 0.58492(4) 0.11933(11) 0.0223(3) Uani 1 d . . .
Br3 Br 0.0000 0.61477(6) -0.2500 0.0229(3) Uani 1 d S . .
Br4 Br 0.5000 0.49962(6) 0.7500 0.0164(3) Uani 1 d S . .
C1 C 0.4150(8) 0.6346(4) 0.4552(10) 0.0156(18) Uani 1 d . . .
C2 C 0.5455(9) 0.6311(5) 0.5243(11) 0.025(2) Uani 1 d . . .
H2 H 0.5868 0.5936 0.5507 0.030 Uiso 1 calc R . .
C3 C 0.6156(10) 0.6837(5) 0.5545(13) 0.032(2) Uani 1 d . . .
H3 H 0.7054 0.6819 0.6012 0.038 Uiso 1 calc R . .
C4 C 0.5563(10) 0.7379(5) 0.5177(13) 0.035(3) Uani 1 d . . .
H4 H 0.6051 0.7734 0.5375 0.042 Uiso 1 calc R . .
C5 C 0.4253(11) 0.7409(5) 0.4516(13) 0.039(3) Uani 1 d . . .
H5 H 0.3847 0.7786 0.4270 0.047 Uiso 1 calc R . .
C6 C 0.3524(9) 0.6892(5) 0.4209(12) 0.029(2) Uani 1 d . . .
H6 H 0.2626 0.6912 0.3778 0.034 Uiso 1 calc R . .

loop_
_atom_site_aniso_label
_atom_site_aniso_U_11
_atom_site_aniso_U_22
_atom_site_aniso_U_33
_atom_site_aniso_U_23
_atom_site_aniso_U_13
_atom_site_aniso_U_12
Se1 0.0168(4) 0.0164(5) 0.0178(4) 0.0011(3) 0.0068(3) 0.0020(4)
Br1 0.0189(5) 0.0186(5) 0.0302(5) 0.0004(4) 0.0116(4) 0.0021(4)
Br2 0.0198(5) 0.0208(5) 0.0225(5) 0.0016(4) 0.0031(4) 0.0029(4)
Br3 0.0216(6) 0.0328(8) 0.0160(6) 0.000 0.0087(5) 0.000
Br4 0.0159(6) 0.0208(7) 0.0134(5) 0.000 0.0065(4) 0.000
C1 0.024(4) 0.010(5) 0.016(4) 0.004(3) 0.011(4) 0.003(4)
C2 0.027(5) 0.023(6) 0.023(5) 0.008(4) 0.004(4) 0.002(4)
C3 0.027(5) 0.032(7) 0.037(5) -0.001(5) 0.011(4) -0.005(5)
C4 0.045(7) 0.026(6) 0.031(5) -0.005(5) 0.009(5) -0.014(5)
C5 0.052(7) 0.025(6) 0.036(6) 0.001(5) 0.011(5) 0.004(5)
C6 0.029(5) 0.032(6) 0.023(4) 0.008(4) 0.006(4) 0.006(5)

loop_
_atom_type_symbol
_atom_type_description
_atom_type_scat_dispersion_real
_atom_type_scat_dispersion_imag
_atom_type_scat_source
C C 0.0033 0.0016 'International Tables Vol C Tables 4.2.6.8 and 6.1.1.4'
H H 0.0000 0.0000 'International Tables Vol C Tables 4.2.6.8 and 6.1.1.4'
Br Br -0.2901 2.4595 'International Tables Vol C Tables 4.2.6.8 and 6.1.1.4'
Se Se -0.0929 2.2259 'International Tables Vol C Tables 4.2.6.8 and 6.1.1.4'

loop_
_geom_angle_atom_site_label_1
_geom_angle_atom_site_label_2
_geom_angle_atom_site_label_3
_geom_angle
_geom_angle_site_symmetry_1
_geom_angle_site_symmetry_3
_geom_angle_publ_flag
C1 Se1 Br1 98.0(2) . . ?
C1 Se1 Br2 97.5(2) . . ?
Br1 Se1 Br2 97.66(5) . . ?
C2 C1 C6 121.6(9) . . ?
C2 C1 Se1 118.6(7) . . ?
C6 C1 Se1 119.7(7) . . ?
C1 C2 C3 118.7(9) . . ?
C4 C3 C2 120.8(9) . . ?
C3 C4 C5 119.9(10) . . ?
C4 C5 C6 120.8(10) . . ?
C5 C6 C1 118.1(9) . . ?

loop_
_geom_bond_atom_site_label_1
_geom_bond_atom_site_label_2
_geom_bond_distance
_geom_bond_site_symmetry_2
_geom_bond_publ_flag
Se1 C1 1.929(9) . ?
Se1 Br1 2.3539(13) . ?
Se1 Br2 2.3589(13) . ?
C1 C2 1.367(12) . ?
C1 C6 1.379(13) . ?
C2 C3 1.380(14) . ?
C3 C4 1.357(15) . ?
C4 C5 1.371(15) . ?
C5 C6 1.379(15) . ?

loop_
_cod_related_entry_id
_cod_related_entry_database
_cod_related_entry_code
1 ChemSpider 30652711
